data_4514125
loop_
_publ_author_name
'Hayashi, Hironobu'
'Yamaguchi, Junichi'
'Jippo, Hideyuki'
'Hayashi, Ryunosuke'
'Aratani, Naoki'
'Ohfuchi, Mari'
'Sato, Shintaro'
'Yamada, Hiroko'

_publ_section_title
;
 Experimental and Theoretical Investigations of Surface-Assisted Graphene
 Nanoribbon Synthesis Featuring Carbon-Fluorine Bond Cleavage.
;
_journal_name_full 'ACS nano'
_journal_paper_doi 10.1021/acsnano.7b02316
_journal_year 2017
_chemical_formula_moiety 'C42 H20 Br2 F4'
_chemical_formula_sum 'C42 H20 Br2 F4'
_chemical_formula_weight 760.40
_space_group_crystal_system monoclinic
_space_group_IT_number 14
_space_group_name_Hall '-P 2yn'
_space_group_name_H-M_alt 'P 1 21/n 1'
_symmetry_space_group_name_Hall '-P 2yn'
_symmetry_space_group_name_H-M 'P 1 21/n 1'
_atom_sites_solution_hydrogens geom
_audit_creation_method SHELXL-2014/7
_cell_angle_alpha 90
_cell_angle_beta 115.277(9)
_cell_angle_gamma 90
_cell_formula_units_Z 6
_cell_length_a 17.180(12)
_cell_length_b 17.286(12)
_cell_length_c 17.240(12)
_cell_measurement_reflns_used 2146
_cell_measurement_temperature 90
_cell_measurement_theta_max 24.02
_cell_measurement_theta_min 2.51
_cell_volume 4630(6)
_computing_cell_refinement 'APEX2 (Bruker AXS, 2006)'
_computing_data_collection 'APEX2 '
_computing_data_reduction 'SAINT (Bruker AXS, 2004)'
_computing_molecular_graphics 'XSHEL (Bruker AXS,2002)'
_computing_publication_material 'XCIF (Bruker AXS, 2001)'
_computing_structure_refinement 'SHELXL-97 (Sheldrick, 1997)'
_computing_structure_solution 'SHELXS-97 (Sheldrick, 1997)'
_diffrn_ambient_temperature 90
_diffrn_detector_area_resol_mean 8.333
_diffrn_measured_fraction_theta_full 0.995
_diffrn_measured_fraction_theta_max 0.995
_diffrn_measurement_device_type 'Bruker APEXII CCD area detector'
_diffrn_measurement_method 'phi and omega scans'
_diffrn_radiation_monochromator graphite
_diffrn_radiation_source 'fine-focus sealed tube'
_diffrn_radiation_type MoK\a
_diffrn_radiation_wavelength 0.71073
_diffrn_reflns_av_R_equivalents 0.1137
_diffrn_reflns_av_unetI/netI 0.1408
_diffrn_reflns_Laue_measured_fraction_full 0.995
_diffrn_reflns_Laue_measured_fraction_max 0.995
_diffrn_reflns_limit_h_max 19
_diffrn_reflns_limit_h_min -19
_diffrn_reflns_limit_k_max 19
_diffrn_reflns_limit_k_min 0
_diffrn_reflns_limit_l_max 19
_diffrn_reflns_limit_l_min -19
_diffrn_reflns_number 13224
_diffrn_reflns_point_group_measured_fraction_full 0.995
_diffrn_reflns_point_group_measured_fraction_max 0.995
_diffrn_reflns_theta_full 23.497
_diffrn_reflns_theta_max 23.497
_diffrn_reflns_theta_min 1.401
_exptl_absorpt_coefficient_mu 2.683
_exptl_absorpt_correction_T_max 0.878
_exptl_absorpt_correction_T_min 0.722
_exptl_absorpt_correction_type multi-scan
_exptl_absorpt_process_details
;
SADABS Sheldrick 1996
;
_exptl_crystal_colour yellow
_exptl_crystal_density_diffrn 1.637
_exptl_crystal_description prism
_exptl_crystal_F_000 2268
_exptl_crystal_size_max 0.100
_exptl_crystal_size_mid 0.100
_exptl_crystal_size_min 0.050
_refine_diff_density_max 2.484
_refine_diff_density_min -1.429
_refine_diff_density_rms 0.240
_refine_ls_extinction_method none
_refine_ls_goodness_of_fit_ref 1.070
_refine_ls_hydrogen_treatment constr
_refine_ls_matrix_type full
_refine_ls_number_parameters 649
_refine_ls_number_reflns 6821
_refine_ls_number_restraints 444
_refine_ls_restrained_S_all 1.041
_refine_ls_R_factor_all 0.1871
_refine_ls_R_factor_gt 0.1405
_refine_ls_shift/su_max 0.000
_refine_ls_shift/su_mean 0.000
_refine_ls_structure_factor_coef Fsqd
_refine_ls_weighting_details 'w=1/[\s^2^(Fo^2^)+(0.1187P)^2^+232.5253P] where P=(Fo^2^+2Fc^2^)/3'
_refine_ls_weighting_scheme calc
_refine_ls_wR_factor_gt 0.3340
_refine_ls_wR_factor_ref 0.3615
_reflns_Friedel_coverage 0.000
_reflns_number_gt 4439
_reflns_number_total 6821
_reflns_threshold_expression 'I > 2\s'
_cod_data_source_file nn7b02316_si_002.cif
_cod_data_source_block 70106HH_0ma
_cod_original_cell_volume 4629(6)
_cod_database_code 4514125
_shelx_shelxl_version_number 2014/7
_shelx_space_group_comment
;
The symmetry employed for this shelxl refinement is uniquely defined
by the following loop, which should always be used as a source of
symmetry information in preference to the above space-group names.
They are only intended as comments.
;
_shelx_estimated_absorpt_t_min 0.775
_shelx_estimated_absorpt_t_max 0.878

loop_
_space_group_symop_operation_xyz
'x, y, z'
'-x+1/2, y+1/2, -z+1/2'
'-x, -y, -z'
'x-1/2, -y-1/2, z-1/2'

loop_
_atom_site_label
_atom_site_type_symbol
_atom_site_fract_x
_atom_site_fract_y
_atom_site_fract_z
_atom_site_U_iso_or_equiv
_atom_site_adp_type
_atom_site_occupancy
_atom_site_site_symmetry_order
_atom_site_calc_flag
_atom_site_refinement_flags_posn
_atom_site_refinement_flags_adp
Br1 Br 0.01365(13) 0.97691(10) 0.35244(11) 0.0266(5) Uani 1 1 d . .
Br2 Br 0.00524(14) 0.35209(11) 0.97558(12) 0.0282(6) Uani 1 1 d . .
Br3 Br 0.99906(13) 0.31453(11) 0.68687(12) 0.0277(5) Uani 1 1 d . .
C1 C -0.1387(11) 0.7496(11) 0.4437(11) 0.020(2) Uani 1 1 d . U
H1 H -0.1407 0.7113 0.4823 0.024 Uiso 1 1 calc R U
C2 C -0.2052(12) 0.7570(11) 0.3643(11) 0.022(3) Uani 1 1 d . U
H2 H -0.2532 0.7234 0.3486 0.027 Uiso 1 1 calc R U
C3 C -0.2052(11) 0.8138(11) 0.3035(11) 0.023(3) Uani 1 1 d . U
H3 H -0.2523 0.8185 0.2486 0.027 Uiso 1 1 calc R U
C4 C -0.1354(11) 0.8605(11) 0.3273(11) 0.022(3) Uani 1 1 d . U
H4 H -0.1344 0.8978 0.2873 0.026 Uiso 1 1 calc R U
C5 C -0.0636(11) 0.8567(10) 0.4088(10) 0.018(2) Uani 1 1 d . U
C6 C 0.0080(10) 0.9057(10) 0.4306(10) 0.014(2) Uani 1 1 d . U
C7 C 0.0773(11) 0.9024(10) 0.5173(10) 0.017(2) Uani 1 1 d . U
C8 C 0.1484(11) 0.9554(10) 0.5426(11) 0.019(2) Uani 1 1 d . U
H8 H 0.1510 0.9926 0.5033 0.023 Uiso 1 1 calc R U
C9 C 0.2139(12) 0.9513(11) 0.6263(11) 0.022(3) Uani 1 1 d . U
H9 H 0.2613 0.9860 0.6442 0.027 Uiso 1 1 calc R U
C10 C 0.2091(11) 0.8942(11) 0.6847(11) 0.023(3) Uani 1 1 d . U
H10 H 0.2530 0.8917 0.7416 0.027 Uiso 1 1 calc R U
C11 C 0.1441(11) 0.8454(10) 0.6595(11) 0.020(2) Uani 1 1 d . U
H11 H 0.1437 0.8069 0.6987 0.024 Uiso 1 1 calc R U
C12 C 0.0732(11) 0.8477(10) 0.5751(10) 0.017(2) Uani 1 1 d . U
C13 C 0.0048(10) 0.7923(9) 0.5504(10) 0.012(2) Uani 1 1 d . U
C14 C -0.0663(11) 0.7997(10) 0.4683(10) 0.017(2) Uani 1 1 d . U
C15 C 0.0725(10) 0.5256(10) 0.6654(10) 0.017(2) Uani 1 1 d . U
H15 H 0.0755 0.4872 0.7060 0.020 Uiso 1 1 calc R U
C16 C 0.0999(11) 0.5093(10) 0.6039(11) 0.020(3) Uani 1 1 d . U
C17 C 0.0988(11) 0.5672(10) 0.5451(11) 0.020(3) Uani 1 1 d . U
C18 C 0.0682(11) 0.6393(10) 0.5467(10) 0.018(2) Uani 1 1 d . U
H18 H 0.0668 0.6774 0.5063 0.021 Uiso 1 1 calc R U
C19 C 0.0376(10) 0.6572(10) 0.6109(10) 0.015(2) Uani 1 1 d . U
C20 C 0.0035(10) 0.7324(9) 0.6092(10) 0.012(2) Uani 1 1 d . U
C21 C -0.0267(11) 0.7509(10) 0.6732(10) 0.017(2) Uani 1 1 d . U
C22 C -0.0585(11) 0.8241(10) 0.6806(11) 0.018(2) Uani 1 1 d . U
H22 H -0.0608 0.8633 0.6410 0.021 Uiso 1 1 calc R U
C23 C -0.0850(12) 0.8409(10) 0.7396(11) 0.021(3) Uani 1 1 d . U
C24 C -0.0809(12) 0.7829(10) 0.8029(11) 0.022(3) Uani 1 1 d . U
C25 C -0.0525(11) 0.7107(10) 0.8017(11) 0.019(2) Uani 1 1 d . U
H25 H -0.0517 0.6731 0.8421 0.022 Uiso 1 1 calc R U
C26 C -0.0225(11) 0.6919(10) 0.7353(11) 0.017(2) Uani 1 1 d . U
C27 C 0.0087(10) 0.6149(9) 0.7343(10) 0.011(2) Uani 1 1 d . U
C28 C 0.0396(10) 0.5994(10) 0.6687(10) 0.015(2) Uani 1 1 d . U
C29 C 0.1459(12) 0.4849(11) 1.0158(11) 0.024(3) Uani 1 1 d . U
H29 H 0.1477 0.4440 1.0534 0.029 Uiso 1 1 calc R U
C30 C 0.2116(12) 0.5381(10) 1.0423(12) 0.025(3) Uani 1 1 d . U
H30 H 0.2564 0.5345 1.0987 0.030 Uiso 1 1 calc R U
C31 C 0.2139(12) 0.5968(11) 0.9888(11) 0.023(3) Uani 1 1 d . U
H31 H 0.2595 0.6334 1.0081 0.028 Uiso 1 1 calc R U
C32 C 0.1470(11) 0.6013(11) 0.9047(11) 0.021(3) Uani 1 1 d . U
H32 H 0.1493 0.6401 0.8667 0.026 Uiso 1 1 calc R U
C33 C 0.0767(11) 0.5489(10) 0.8759(11) 0.018(2) Uani 1 1 d . U
C34 C 0.0067(10) 0.5530(9) 0.7911(10) 0.013(2) Uani 1 1 d . U
C35 C -0.0651(11) 0.5052(10) 0.7647(11) 0.020(2) Uani 1 1 d . U
C36 C -0.1364(12) 0.5151(11) 0.6818(12) 0.024(3) Uani 1 1 d . U
H36 H -0.1364 0.5553 0.6442 0.029 Uiso 1 1 calc R U
C37 C -0.2045(12) 0.4646(11) 0.6588(12) 0.025(3) Uani 1 1 d . U
H37 H -0.2520 0.4706 0.6045 0.030 Uiso 1 1 calc R U
C38 C -0.2063(12) 0.4053(11) 0.7118(12) 0.027(3) Uani 1 1 d . U
H38 H -0.2548 0.3719 0.6925 0.032 Uiso 1 1 calc R U
C39 C -0.1397(12) 0.3932(11) 0.7923(12) 0.026(3) Uani 1 1 d . U
H39 H -0.1416 0.3514 0.8273 0.031 Uiso 1 1 calc R U
C40 C -0.0665(12) 0.4464(10) 0.8218(12) 0.022(2) Uani 1 1 d . U
C41 C 0.0048(11) 0.4322(10) 0.9038(11) 0.018(2) Uani 1 1 d . U
C42 C 0.0756(11) 0.4896(10) 0.9341(11) 0.020(2) Uani 1 1 d . U
C43 C 1.1519(12) 0.1493(12) 0.9730(13) 0.029(3) Uani 1 1 d . U
H43 H 1.1530 0.1126 1.0144 0.035 Uiso 1 1 calc R U
C44 C 1.2235(13) 0.1880(11) 0.9845(13) 0.031(3) Uani 1 1 d . U
H44 H 1.2754 0.1748 1.0325 0.038 Uiso 1 1 calc R U
C45 C 1.2262(12) 0.2455(11) 0.9310(12) 0.029(3) Uani 1 1 d . U
H45 H 1.2788 0.2714 0.9430 0.035 Uiso 1 1 calc R U
C46 C 1.1514(12) 0.2662(11) 0.8585(13) 0.028(3) Uani 1 1 d . U
H46 H 1.1521 0.3077 0.8227 0.034 Uiso 1 1 calc R U
C47 C 1.0728(12) 0.2227(11) 0.8394(12) 0.027(3) Uani 1 1 d . U
C48 C 0.9987(12) 0.2403(11) 0.7644(12) 0.027(3) Uani 1 1 d . U
C49 C 0.9221(13) 0.1935(12) 0.7480(13) 0.031(3) Uani 1 1 d . U
C50 C 0.8433(13) 0.2065(12) 0.6719(13) 0.036(3) Uani 1 1 d . U
H50 H 0.8427 0.2429 0.6304 0.043 Uiso 1 1 calc R U
C51 C 0.7719(14) 0.1684(12) 0.6591(14) 0.038(3) Uani 1 1 d . U
H51 H 0.7198 0.1811 0.6110 0.045 Uiso 1 1 calc R U
C52 C 0.7718(13) 0.1097(12) 0.7150(13) 0.033(3) Uani 1 1 d . U
H52 H 0.7206 0.0811 0.7024 0.040 Uiso 1 1 calc R U
C53 C 0.8424(12) 0.0932(12) 0.7856(12) 0.029(3) Uani 1 1 d . U
H53 H 0.8410 0.0524 0.8219 0.035 Uiso 1 1 calc R U
C54 C 0.9221(12) 0.1369(11) 0.8081(12) 0.026(3) Uani 1 1 d . U
C55 C 0.9990(11) 0.1198(10) 0.8817(11) 0.018(2) Uani 1 1 d . U
C56 C 1.0736(12) 0.1634(11) 0.8982(12) 0.026(3) Uani 1 1 d . U
C57 C 1.0004(11) 0.0593(10) 0.9414(10) 0.014(2) Uani 1 1 d . U
C58 C 0.9600(12) 0.0704(10) 0.9971(11) 0.023(3) Uani 1 1 d . U
C59 C 0.9156(12) 0.1443(11) 0.9946(12) 0.025(3) Uani 1 1 d . U
H59 H 0.9133 0.1836 0.9551 0.030 Uiso 1 1 calc R U
C60 C 0.8787(13) 0.1559(11) 1.0481(12) 0.029(3) Uani 1 1 d . U
C61 C 0.8776(12) 0.0980(11) 1.1045(12) 0.027(3) Uani 1 1 d . U
C62 C 0.9201(12) 0.0244(11) 1.1115(11) 0.025(3) Uani 1 1 d . U
H62 H 0.9203 -0.0141 1.1509 0.030 Uiso 1 1 calc R U
C63 C 0.9607(12) 0.0126(11) 1.0577(11) 0.024(3) Uani 1 1 d . U
F1 F 0.1335(8) 0.4408(6) 0.6012(7) 0.034(3) Uani 1 1 d . .
F2 F 0.1286(8) 0.5491(6) 0.4875(7) 0.035(3) Uani 1 1 d . .
F3 F -0.1158(7) 0.9097(6) 0.7485(7) 0.032(3) Uani 1 1 d . .
F4 F -0.1066(7) 0.8031(7) 0.8631(7) 0.032(3) Uani 1 1 d . .
F5 F 0.8379(8) 0.2188(7) 1.0468(8) 0.043(3) Uani 1 1 d . .
F6 F 0.8388(9) 0.1092(7) 1.1562(8) 0.050(3) Uani 1 1 d . .

loop_
_atom_site_aniso_label
_atom_site_aniso_U_11
_atom_site_aniso_U_22
_atom_site_aniso_U_33
_atom_site_aniso_U_23
_atom_site_aniso_U_13
_atom_site_aniso_U_12
Br1 0.0470(12) 0.0140(9) 0.0184(9) 0.0099(8) 0.0134(9) -0.0033(9)
Br2 0.0519(13) 0.0150(10) 0.0246(10) 0.0096(8) 0.0231(9) 0.0009(9)
Br3 0.0474(12) 0.0160(10) 0.0231(10) 0.0072(8) 0.0184(9) 0.0007(9)
C1 0.023(5) 0.021(5) 0.015(4) -0.002(4) 0.006(4) 0.000(4)
C2 0.022(5) 0.024(5) 0.016(4) -0.002(4) 0.003(4) -0.002(4)
C3 0.022(5) 0.025(5) 0.015(4) -0.003(4) 0.001(4) 0.000(4)
C4 0.023(5) 0.025(5) 0.012(4) -0.004(4) 0.002(4) 0.001(4)
C5 0.020(4) 0.020(4) 0.011(4) -0.003(4) 0.004(3) 0.001(4)
C6 0.017(4) 0.018(4) 0.009(4) -0.002(4) 0.007(4) 0.000(4)
C7 0.020(4) 0.020(4) 0.012(4) 0.001(4) 0.006(3) -0.002(4)
C8 0.021(5) 0.021(5) 0.014(4) 0.003(4) 0.006(4) -0.003(4)
C9 0.022(5) 0.022(5) 0.016(5) 0.003(4) 0.003(4) -0.003(4)
C10 0.022(5) 0.023(5) 0.016(5) 0.006(4) 0.002(4) -0.001(4)
C11 0.021(4) 0.020(5) 0.014(4) 0.004(4) 0.004(4) 0.000(4)
C12 0.018(4) 0.018(4) 0.012(4) 0.002(3) 0.005(3) 0.000(3)
C13 0.015(4) 0.014(4) 0.008(3) 0.002(3) 0.007(3) 0.000(3)
C14 0.020(4) 0.018(4) 0.012(4) -0.001(3) 0.005(3) 0.001(3)
C15 0.019(4) 0.020(5) 0.012(4) -0.003(4) 0.007(4) 0.002(4)
C16 0.022(5) 0.020(5) 0.014(4) -0.005(4) 0.003(4) 0.002(4)
C17 0.022(5) 0.018(5) 0.015(4) -0.004(4) 0.003(4) 0.001(4)
C18 0.020(4) 0.015(4) 0.014(4) -0.003(4) 0.004(4) 0.000(4)
C19 0.017(4) 0.015(4) 0.012(4) -0.003(3) 0.005(3) 0.000(3)
C20 0.015(4) 0.014(4) 0.010(3) 0.001(3) 0.008(3) 0.000(3)
C21 0.019(4) 0.016(4) 0.014(4) 0.004(3) 0.006(3) 0.001(3)
C22 0.022(5) 0.017(4) 0.014(4) 0.004(4) 0.007(4) 0.002(4)
C23 0.026(5) 0.017(5) 0.017(4) 0.002(4) 0.007(4) 0.003(4)
C24 0.025(5) 0.018(5) 0.017(5) 0.001(4) 0.005(4) 0.005(4)
C25 0.022(5) 0.017(4) 0.015(4) 0.004(4) 0.006(4) 0.001(4)
C26 0.019(4) 0.017(4) 0.015(4) 0.005(3) 0.008(3) -0.001(3)
C27 0.015(4) 0.014(4) 0.011(3) 0.000(3) 0.012(3) 0.001(3)
C28 0.016(4) 0.018(4) 0.013(4) -0.003(3) 0.008(3) 0.002(3)
C29 0.027(5) 0.022(5) 0.023(4) 0.001(4) 0.010(4) 0.004(4)
C30 0.027(5) 0.021(5) 0.023(5) 0.001(4) 0.007(4) 0.005(4)
C31 0.026(5) 0.020(5) 0.020(5) -0.001(4) 0.006(4) 0.003(4)
C32 0.025(5) 0.019(5) 0.019(4) -0.001(4) 0.009(4) 0.003(4)
C33 0.022(4) 0.017(4) 0.019(4) -0.002(4) 0.011(3) 0.002(3)
C34 0.017(4) 0.015(4) 0.014(3) -0.003(3) 0.014(3) 0.000(3)
C35 0.023(4) 0.018(4) 0.022(4) -0.004(4) 0.013(3) 0.000(4)
C36 0.026(5) 0.021(5) 0.026(4) -0.007(4) 0.012(4) -0.002(4)
C37 0.026(5) 0.023(5) 0.028(5) -0.008(4) 0.013(4) -0.005(4)
C38 0.028(5) 0.023(5) 0.031(5) -0.009(4) 0.013(4) -0.007(4)
C39 0.028(5) 0.020(5) 0.030(5) -0.008(4) 0.013(4) -0.007(4)
C40 0.025(4) 0.018(4) 0.025(4) -0.005(4) 0.013(4) -0.004(4)
C41 0.021(4) 0.016(4) 0.021(4) -0.004(4) 0.014(4) -0.002(4)
C42 0.024(4) 0.018(4) 0.022(4) -0.002(4) 0.012(4) 0.002(4)
C43 0.027(5) 0.025(5) 0.031(5) 0.007(5) 0.010(5) 0.000(5)
C44 0.028(5) 0.027(6) 0.033(6) 0.005(5) 0.007(5) -0.001(5)
C45 0.027(5) 0.024(6) 0.031(6) 0.004(5) 0.008(5) -0.001(5)
C46 0.026(5) 0.025(5) 0.032(5) 0.004(5) 0.011(5) -0.001(5)
C47 0.024(4) 0.024(5) 0.031(5) 0.004(4) 0.011(4) 0.002(4)
C48 0.024(5) 0.024(5) 0.031(5) 0.001(5) 0.010(4) 0.002(5)
C49 0.029(5) 0.029(5) 0.030(5) 0.003(4) 0.007(4) -0.001(4)
C50 0.034(5) 0.032(6) 0.031(5) 0.006(5) 0.004(5) -0.004(5)
C51 0.034(6) 0.034(6) 0.033(6) 0.002(5) 0.003(5) -0.008(5)
C52 0.031(6) 0.030(6) 0.031(6) 0.000(5) 0.005(5) -0.008(5)
C53 0.027(5) 0.027(5) 0.030(5) 0.003(5) 0.009(5) -0.005(5)
C54 0.025(4) 0.024(5) 0.027(4) 0.004(4) 0.010(4) -0.001(4)
C55 0.022(4) 0.016(4) 0.020(4) 0.002(4) 0.013(4) 0.005(4)
C56 0.026(4) 0.023(5) 0.029(4) 0.005(4) 0.010(4) 0.003(4)
C57 0.022(5) 0.014(5) 0.015(4) 0.001(4) 0.015(4) 0.009(4)
C58 0.027(5) 0.019(5) 0.020(4) 0.003(4) 0.009(4) 0.004(4)
C59 0.031(5) 0.018(5) 0.023(5) -0.001(5) 0.008(5) 0.006(5)
C60 0.033(6) 0.024(6) 0.026(5) -0.005(5) 0.009(5) 0.008(5)
C61 0.033(6) 0.023(6) 0.026(5) -0.002(5) 0.012(5) 0.005(5)
C62 0.031(6) 0.019(5) 0.023(5) 0.001(5) 0.010(5) 0.004(5)
C63 0.029(5) 0.019(5) 0.022(5) 0.005(5) 0.008(5) 0.002(5)
F1 0.054(8) 0.018(6) 0.040(7) 0.008(5) 0.029(6) 0.010(5)
F2 0.059(8) 0.022(6) 0.035(6) 0.003(5) 0.031(6) 0.005(5)
F3 0.044(7) 0.018(6) 0.036(6) 0.010(5) 0.020(6) 0.015(5)
F4 0.038(7) 0.041(7) 0.023(6) 0.007(5) 0.018(5) 0.014(5)
F5 0.059(8) 0.028(7) 0.048(7) 0.005(6) 0.031(7) 0.015(6)
F6 0.079(10) 0.036(7) 0.052(8) 0.001(6) 0.044(8) 0.010(7)

loop_
_atom_type_symbol
_atom_type_description
_atom_type_scat_dispersion_real
_atom_type_scat_dispersion_imag
_atom_type_scat_source
C C 0.0033 0.0016 'International Tables Vol C Tables 4.2.6.8 and 6.1.1.4'
H H 0.0000 0.0000 'International Tables Vol C Tables 4.2.6.8 and 6.1.1.4'
F F 0.0171 0.0103 'International Tables Vol C Tables 4.2.6.8 and 6.1.1.4'
Br Br -0.2901 2.4595 'International Tables Vol C Tables 4.2.6.8 and 6.1.1.4'

loop_
_geom_angle_atom_site_label_1
_geom_angle_atom_site_label_2
_geom_angle_atom_site_label_3
_geom_angle
_geom_angle_site_symmetry_1
_geom_angle_site_symmetry_3
C2 C1 C14 119.5(17) . .
C2 C1 H1 120.2 . .
C14 C1 H1 120.2 . .
C1 C2 C3 122.4(17) . .
C1 C2 H2 118.8 . .
C3 C2 H2 118.8 . .
C4 C3 C2 117.5(16) . .
C4 C3 H3 121.3 . .
C2 C3 H3 121.3 . .
C3 C4 C5 123.7(18) . .
C3 C4 H4 118.1 . .
C5 C4 H4 118.1 . .
C6 C5 C4 121.8(16) . .
C6 C5 C14 120.9(15) . .
C4 C5 C14 117.3(16) . .
C5 C6 C7 119.2(15) . .
C5 C6 Br1 121.1(12) . .
C7 C6 Br1 119.7(12) . .
C12 C7 C8 120.6(15) . .
C12 C7 C6 119.3(15) . .
C8 C7 C6 120.1(15) . .
C9 C8 C7 119.1(16) . .
C9 C8 H8 120.5 . .
C7 C8 H8 120.5 . .
C8 C9 C10 119.6(17) . .
C8 C9 H9 120.2 . .
C10 C9 H9 120.2 . .
C11 C10 C9 120.2(16) . .
C11 C10 H10 119.9 . .
C9 C10 H10 119.9 . .
C10 C11 C12 123.1(17) . .
C10 C11 H11 118.5 . .
C12 C11 H11 118.5 . .
C7 C12 C13 121.7(15) . .
C7 C12 C11 117.4(15) . .
C13 C12 C11 120.8(15) . .
C14 C13 C12 118.7(14) . .
C14 C13 C20 119.6(15) . .
C12 C13 C20 121.6(14) . .
C13 C14 C1 120.7(15) . .
C13 C14 C5 119.6(15) . .
C1 C14 C5 119.6(15) . .
C16 C15 C28 119.9(16) . .
C16 C15 H15 120.0 . .
C28 C15 H15 120.0 . .
F1 C16 C15 120.8(16) . .
F1 C16 C17 118.6(15) . .
C15 C16 C17 120.4(16) . .
F2 C17 C18 120.3(16) . .
F2 C17 C16 118.2(15) . .
C18 C17 C16 121.4(16) . .
C17 C18 C19 118.8(16) . .
C17 C18 H18 120.6 . .
C19 C18 H18 120.6 . .
C28 C19 C20 123.4(15) . .
C28 C19 C18 119.0(15) . .
C20 C19 C18 117.5(15) . .
C19 C20 C21 117.9(14) . .
C19 C20 C13 122.4(14) . .
C21 C20 C13 119.5(14) . .
C22 C21 C20 123.3(15) . .
C22 C21 C26 117.7(15) . .
C20 C21 C26 119.0(15) . .
C23 C22 C21 123.0(16) . .
C23 C22 H22 118.5 . .
C21 C22 H22 118.5 . .
C22 C23 F3 124.8(16) . .
C22 C23 C24 120.4(16) . .
F3 C23 C24 114.8(15) . .
C25 C24 F4 119.8(16) . .
C25 C24 C23 121.8(17) . .
F4 C24 C23 118.3(15) . .
C24 C25 C26 117.8(16) . .
C24 C25 H25 121.1 . .
C26 C25 H25 121.1 . .
C27 C26 C21 122.8(15) . .
C27 C26 C25 117.9(15) . .
C21 C26 C25 119.3(15) . .
C26 C27 C28 116.0(14) . .
C26 C27 C34 123.7(14) . .
C28 C27 C34 120.2(14) . .
C15 C28 C19 120.4(15) . .
C15 C28 C27 118.8(15) . .
C19 C28 C27 120.8(15) . .
C30 C29 C42 121.6(17) . .
C30 C29 H29 119.2 . .
C42 C29 H29 119.2 . .
C29 C30 C31 121.6(17) . .
C29 C30 H30 119.2 . .
C31 C30 H30 119.2 . .
C30 C31 C32 118.7(18) . .
C30 C31 H31 120.6 . .
C32 C31 H31 120.6 . .
C33 C32 C31 121.4(17) . .
C33 C32 H32 119.3 . .
C31 C32 H32 119.3 . .
C32 C33 C42 118.3(16) . .
C32 C33 C34 122.7(16) . .
C42 C33 C34 119.1(15) . .
C35 C34 C33 122.8(15) . .
C35 C34 C27 119.2(15) . .
C33 C34 C27 117.7(15) . .
C34 C35 C40 118.2(16) . .
C34 C35 C36 120.9(16) . .
C40 C35 C36 120.9(16) . .
C37 C36 C35 117.8(18) . .
C37 C36 H36 121.1 . .
C35 C36 H36 121.1 . .
C36 C37 C38 122.5(18) . .
C36 C37 H37 118.7 . .
C38 C37 H37 118.7 . .
C39 C38 C37 122.1(18) . .
C39 C38 H38 118.9 . .
C37 C38 H38 118.9 . .
C38 C39 C40 118.2(18) . .
C38 C39 H39 120.9 . .
C40 C39 H39 120.9 . .
C35 C40 C39 118.3(16) . .
C35 C40 C41 122.8(16) . .
C39 C40 C41 118.5(16) . .
C42 C41 C40 117.2(15) . .
C42 C41 Br2 119.8(13) . .
C40 C41 Br2 122.7(13) . .
C29 C42 C33 118.4(16) . .
C29 C42 C41 122.4(16) . .
C33 C42 C41 119.0(15) . .
C44 C43 C56 120.0(18) . .
C44 C43 H43 120.0 . .
C56 C43 H43 120.0 . .
C45 C44 C43 123.7(19) . .
C45 C44 H44 118.1 . .
C43 C44 H44 118.1 . .
C44 C45 C46 120.2(19) . .
C44 C45 H45 119.9 . .
C46 C45 H45 119.9 . .
C45 C46 C47 118.6(18) . .
C45 C46 H46 120.7 . .
C47 C46 H46 120.7 . .
C48 C47 C56 122.3(18) . .
C48 C47 C46 119.0(17) . .
C56 C47 C46 118.7(17) . .
C47 C48 C49 116.3(17) . .
C47 C48 Br3 122.1(14) . .
C49 C48 Br3 121.5(14) . .
C54 C49 C50 118.4(18) . .
C54 C49 C48 121.2(17) . .
C50 C49 C48 120.4(18) . .
C51 C50 C49 121(2) . .
C51 C50 H50 119.4 . .
C49 C50 H50 119.4 . .
C50 C51 C52 121(2) . .
C50 C51 H51 119.4 . .
C52 C51 H51 119.4 . .
C51 C52 C53 121(2) . .
C51 C52 H52 119.5 . .
C53 C52 H52 119.5 . .
C52 C53 C54 121.1(19) . .
C52 C53 H53 119.5 . .
C54 C53 H53 119.5 . .
C49 C54 C55 120.3(17) . .
C49 C54 C53 116.8(17) . .
C55 C54 C53 122.6(17) . .
C56 C55 C54 119.3(16) . .
C56 C55 C57 120.1(16) . .
C54 C55 C57 120.6(16) . .
C43 C56 C55 121.0(17) . .
C43 C56 C47 118.6(17) . .
C55 C56 C47 120.4(17) . .
C58 C57 C63 118.7(16) . 3_757
C58 C57 C55 121.0(15) . .
C63 C57 C55 120.3(14) 3_757 .
C57 C58 C63 122.8(16) . .
C57 C58 C59 119.5(16) . .
C63 C58 C59 117.7(16) . .
C60 C59 C58 119.9(18) . .
C60 C59 H59 120.0 . .
C58 C59 H59 120.0 . .
F5 C60 C59 121.9(18) . .
F5 C60 C61 116.6(17) . .
C59 C60 C61 121.4(18) . .
C60 C61 F6 121.1(17) . .
C60 C61 C62 122.1(17) . .
F6 C61 C62 116.8(17) . .
C63 C62 C61 116.9(17) . .
C63 C62 H62 121.6 . .
C61 C62 H62 121.6 . .
C62 C63 C57 119.5(16) . 3_757
C62 C63 C58 122.0(17) . .
C57 C63 C58 118.4(16) 3_757 .

loop_
_geom_bond_atom_site_label_1
_geom_bond_atom_site_label_2
_geom_bond_distance
_geom_bond_site_symmetry_2
Br1 C6 1.858(16) .
Br2 C41 1.855(17) .
Br3 C48 1.85(2) .
C1 C2 1.36(2) .
C1 C14 1.42(2) .
C1 H1 0.9500 .
C2 C3 1.44(3) .
C2 H2 0.9500 .
C3 C4 1.35(3) .
C3 H3 0.9500 .
C4 C5 1.42(2) .
C4 H4 0.9500 .
C5 C6 1.41(2) .
C5 C14 1.44(2) .
C6 C7 1.46(2) .
C7 C12 1.40(2) .
C7 C8 1.44(2) .
C8 C9 1.40(2) .
C8 H8 0.9500 .
C9 C10 1.44(2) .
C9 H9 0.9500 .
C10 C11 1.32(2) .
C10 H10 0.9500 .
C11 C12 1.44(2) .
C11 H11 0.9500 .
C12 C13 1.43(2) .
C13 C14 1.43(2) .
C13 C20 1.46(2) .
C15 C16 1.36(2) .
C15 C28 1.41(2) .
C15 H15 0.9500 .
C16 F1 1.33(2) .
C16 C17 1.42(3) .
C17 F2 1.34(2) .
C17 C18 1.36(2) .
C18 C19 1.45(2) .
C18 H18 0.9500 .
C19 C28 1.40(2) .
C19 C20 1.42(2) .
C20 C21 1.44(2) .
C21 C22 1.41(2) .
C21 C26 1.46(2) .
C22 C23 1.31(2) .
C22 H22 0.9500 .
C23 F3 1.34(2) .
C23 C24 1.46(3) .
C24 C25 1.34(3) .
C24 F4 1.34(2) .
C25 C26 1.48(2) .
C25 H25 0.9500 .
C26 C27 1.44(2) .
C27 C28 1.46(2) .
C27 C34 1.46(2) .
C29 C30 1.37(3) .
C29 C42 1.41(3) .
C29 H29 0.9500 .
C30 C31 1.38(3) .
C30 H30 0.9500 .
C31 C32 1.42(2) .
C31 H31 0.9500 .
C32 C33 1.42(3) .
C32 H32 0.9500 .
C33 C42 1.44(2) .
C33 C34 1.44(2) .
C34 C35 1.39(2) .
C35 C40 1.42(3) .
C35 C36 1.44(3) .
C36 C37 1.38(3) .
C36 H36 0.9500 .
C37 C38 1.38(3) .
C37 H37 0.9500 .
C38 C39 1.39(3) .
C38 H38 0.9500 .
C39 C40 1.46(3) .
C39 H39 0.9500 .
C40 C41 1.44(3) .
C41 C42 1.48(2) .
C43 C44 1.34(3) .
C43 C56 1.43(3) .
C43 H43 0.9500 .
C44 C45 1.37(3) .
C44 H44 0.9500 .
C45 C46 1.40(3) .
C45 H45 0.9500 .
C46 C47 1.45(3) .
C46 H46 0.9500 .
C47 C48 1.41(3) .
C47 C56 1.44(3) .
C48 C49 1.47(3) .
C49 C54 1.43(3) .
C49 C50 1.44(3) .
C50 C51 1.33(3) .
C50 H50 0.9500 .
C51 C52 1.40(3) .
C51 H51 0.9500 .
C52 C53 1.33(3) .
C52 H52 0.9500 .
C53 C54 1.46(3) .
C53 H53 0.9500 .
C54 C55 1.42(3) .
C55 C56 1.41(3) .
C55 C57 1.46(2) .
C57 C58 1.42(2) .
C57 C63 1.41(2) 3_757
C58 C63 1.44(3) .
C58 C59 1.48(3) .
C59 C60 1.34(3) .
C59 H59 0.9500 .
C60 F5 1.29(2) .
C60 C61 1.40(3) .
C61 F6 1.34(2) .
C61 C62 1.45(3) .
C62 C63 1.39(3) .
C62 H62 0.9500 .
C63 C57 1.41(2) 3_757

loop_
_geom_torsion_atom_site_label_1
_geom_torsion_atom_site_label_2
_geom_torsion_atom_site_label_3
_geom_torsion_atom_site_label_4
_geom_torsion
_geom_torsion_site_symmetry_1
_geom_torsion_site_symmetry_4
C14 C1 C2 C3 0(3) . .
C1 C2 C3 C4 1(3) . .
C2 C3 C4 C5 -1(3) . .
C3 C4 C5 C6 179.3(17) . .
C3 C4 C5 C14 0(3) . .
C4 C5 C6 C7 176.0(16) . .
C14 C5 C6 C7 -5(2) . .
C4 C5 C6 Br1 -1(2) . .
C14 C5 C6 Br1 177.7(12) . .
C5 C6 C7 C12 4(2) . .
Br1 C6 C7 C12 -178.8(13) . .
C5 C6 C7 C8 -176.0(16) . .
Br1 C6 C7 C8 2(2) . .
C12 C7 C8 C9 0(3) . .
C6 C7 C8 C9 179.8(16) . .
C7 C8 C9 C10 0(3) . .
C8 C9 C10 C11 1(3) . .
C9 C10 C11 C12 -3(3) . .
C8 C7 C12 C13 -177.5(16) . .
C6 C7 C12 C13 3(3) . .
C8 C7 C12 C11 -2(3) . .
C6 C7 C12 C11 178.7(15) . .
C10 C11 C12 C7 3(3) . .
C10 C11 C12 C13 178.8(17) . .
C7 C12 C13 C14 -8(2) . .
C11 C12 C13 C14 176.3(16) . .
C7 C12 C13 C20 176.2(16) . .
C11 C12 C13 C20 1(2) . .
C12 C13 C14 C1 -175.2(16) . .
C20 C13 C14 C1 1(2) . .
C12 C13 C14 C5 7(2) . .
C20 C13 C14 C5 -177.4(15) . .
C2 C1 C14 C13 -178.9(16) . .
C2 C1 C14 C5 -1(3) . .
C6 C5 C14 C13 0(3) . .
C4 C5 C14 C13 178.8(16) . .
C6 C5 C14 C1 -178.5(16) . .
C4 C5 C14 C1 1(2) . .
C28 C15 C16 F1 178.0(15) . .
C28 C15 C16 C17 3(3) . .
F1 C16 C17 F2 3(2) . .
C15 C16 C17 F2 178.1(16) . .
F1 C16 C17 C18 -177.6(16) . .
C15 C16 C17 C18 -2(3) . .
F2 C17 C18 C19 -179.0(15) . .
C16 C17 C18 C19 1(3) . .
C17 C18 C19 C28 -1(2) . .
C17 C18 C19 C20 -178.1(15) . .
C28 C19 C20 C21 3(2) . .
C18 C19 C20 C21 -179.7(15) . .
C28 C19 C20 C13 177.9(15) . .
C18 C19 C20 C13 -5(2) . .
C14 C13 C20 C19 91(2) . .
C12 C13 C20 C19 -94(2) . .
C14 C13 C20 C21 -94.6(19) . .
C12 C13 C20 C21 81(2) . .
C19 C20 C21 C22 177.2(16) . .
C13 C20 C21 C22 2(2) . .
C19 C20 C21 C26 -1(2) . .
C13 C20 C21 C26 -176.0(15) . .
C20 C21 C22 C23 -179.2(17) . .
C26 C21 C22 C23 -1(3) . .
C21 C22 C23 F3 -179.8(16) . .
C21 C22 C23 C24 1(3) . .
C22 C23 C24 C25 -2(3) . .
F3 C23 C24 C25 179.1(16) . .
C22 C23 C24 F4 178.4(17) . .
F3 C23 C24 F4 -1(2) . .
F4 C24 C25 C26 -178.4(15) . .
C23 C24 C25 C26 2(3) . .
C22 C21 C26 C27 180.0(16) . .
C20 C21 C26 C27 -2(3) . .
C22 C21 C26 C25 1(2) . .
C20 C21 C26 C25 179.3(15) . .
C24 C25 C26 C27 179.4(16) . .
C24 C25 C26 C21 -2(2) . .
C21 C26 C27 C28 2(2) . .
C25 C26 C27 C28 -178.7(15) . .
C21 C26 C27 C34 -174.5(16) . .
C25 C26 C27 C34 5(2) . .
C16 C15 C28 C19 -2(3) . .
C16 C15 C28 C27 178.7(16) . .
C20 C19 C28 C15 178.5(15) . .
C18 C19 C28 C15 1(2) . .
C20 C19 C28 C27 -2(3) . .
C18 C19 C28 C27 -179.6(15) . .
C26 C27 C28 C15 178.8(15) . .
C34 C27 C28 C15 -4(2) . .
C26 C27 C28 C19 0(2) . .
C34 C27 C28 C19 176.6(15) . .
C42 C29 C30 C31 -3(3) . .
C29 C30 C31 C32 0(3) . .
C30 C31 C32 C33 3(3) . .
C31 C32 C33 C42 -1(3) . .
C31 C32 C33 C34 178.7(16) . .
C32 C33 C34 C35 -175.6(16) . .
C42 C33 C34 C35 4(2) . .
C32 C33 C34 C27 -1(2) . .
C42 C33 C34 C27 178.7(14) . .
C26 C27 C34 C35 90(2) . .
C28 C27 C34 C35 -87(2) . .
C26 C27 C34 C33 -84(2) . .
C28 C27 C34 C33 99.0(18) . .
C33 C34 C35 C40 -4(2) . .
C27 C34 C35 C40 -178.6(15) . .
C33 C34 C35 C36 175.3(16) . .
C27 C34 C35 C36 1(2) . .
C34 C35 C36 C37 178.4(16) . .
C40 C35 C36 C37 -2(3) . .
C35 C36 C37 C38 0(3) . .
C36 C37 C38 C39 0(3) . .
C37 C38 C39 C40 1(3) . .
C34 C35 C40 C39 -176.6(16) . .
C36 C35 C40 C39 4(3) . .
C34 C35 C40 C41 -3(3) . .
C36 C35 C40 C41 177.3(16) . .
C38 C39 C40 C35 -3(3) . .
C38 C39 C40 C41 -177.3(17) . .
C35 C40 C41 C42 10(3) . .
C39 C40 C41 C42 -176.5(15) . .
C35 C40 C41 Br2 -176.6(13) . .
C39 C40 C41 Br2 -3(2) . .
C30 C29 C42 C33 4(3) . .
C30 C29 C42 C41 179.0(17) . .
C32 C33 C42 C29 -2(2) . .
C34 C33 C42 C29 178.1(15) . .
C32 C33 C42 C41 -177.1(15) . .
C34 C33 C42 C41 3(2) . .
C40 C41 C42 C29 175.4(16) . .
Br2 C41 C42 C29 2(2) . .
C40 C41 C42 C33 -10(2) . .
Br2 C41 C42 C33 176.7(12) . .
C56 C43 C44 C45 5(3) . .
C43 C44 C45 C46 -1(3) . .
C44 C45 C46 C47 -3(3) . .
C45 C46 C47 C48 -176.6(18) . .
C45 C46 C47 C56 4(3) . .
C56 C47 C48 C49 -1(3) . .
C46 C47 C48 C49 178.9(18) . .
C56 C47 C48 Br3 -177.9(15) . .
C46 C47 C48 Br3 2(3) . .
C47 C48 C49 C54 4(3) . .
Br3 C48 C49 C54 -179.6(15) . .
C47 C48 C49 C50 -179.0(19) . .
Br3 C48 C49 C50 -3(3) . .
C54 C49 C50 C51 2(3) . .
C48 C49 C50 C51 -175(2) . .
C49 C50 C51 C52 -5(4) . .
C50 C51 C52 C53 4(3) . .
C51 C52 C53 C54 1(3) . .
C50 C49 C54 C55 177.1(18) . .
C48 C49 C54 C55 -6(3) . .
C50 C49 C54 C53 3(3) . .
C48 C49 C54 C53 -179.9(18) . .
C52 C53 C54 C49 -4(3) . .
C52 C53 C54 C55 -178.5(19) . .
C49 C54 C55 C56 5(3) . .
C53 C54 C55 C56 178.7(18) . .
C49 C54 C55 C57 -177.1(17) . .
C53 C54 C55 C57 -3(3) . .
C44 C43 C56 C55 175.6(19) . .
C44 C43 C56 C47 -4(3) . .
C54 C55 C56 C43 178.4(18) . .
C57 C55 C56 C43 0(3) . .
C54 C55 C56 C47 -2(3) . .
C57 C55 C56 C47 179.5(16) . .
C48 C47 C56 C43 180.0(18) . .
C46 C47 C56 C43 0(3) . .
C48 C47 C56 C55 1(3) . .
C46 C47 C56 C55 -179.6(18) . .
C56 C55 C57 C58 106(2) . .
C54 C55 C57 C58 -72(2) . .
C56 C55 C57 C63 -77(2) . 3_757
C54 C55 C57 C63 105(2) . 3_757
C63 C57 C58 C63 3(3) 3_757 .
C55 C57 C58 C63 -179.3(17) . .
C63 C57 C58 C59 -177.4(16) 3_757 .
C55 C57 C58 C59 0(3) . .
C57 C58 C59 C60 -178.7(18) . .
C63 C58 C59 C60 1(3) . .
C58 C59 C60 F5 -178.5(17) . .
C58 C59 C60 C61 -3(3) . .
F5 C60 C61 F6 -3(3) . .
C59 C60 C61 F6 -178.4(19) . .
F5 C60 C61 C62 179.3(17) . .
C59 C60 C61 C62 3(3) . .
C60 C61 C62 C63 -2(3) . .
F6 C61 C62 C63 -179.9(17) . .
C61 C62 C63 C57 -176.9(17) . 3_757
C61 C62 C63 C58 -1(3) . .
C57 C58 C63 C62 -179.5(18) . .
C59 C58 C63 C62 1(3) . .
C57 C58 C63 C57 -3(3) . 3_757
C59 C58 C63 C57 177.4(16) . 3_757
